data_4503692
loop_
_publ_author_name
'Lin, Yan-Yong'
'Zhang, Yue-Biao'
'Zhang, Jie-Peng'
'Chen, Xiao-Ming'

_publ_section_title
;
 Pillaring Zn-Triazolate Layers with Flexible Aliphatic Dicarboxylates
 into Three-Dimensional Metal&#x2212;Organic Frameworks
;
_journal_issue 10
_journal_name_full 'Crystal Growth &amp; Design'
_journal_page_first 3673
_journal_paper_doi 10.1021/cg800289c
_journal_volume 8
_journal_year 2008
_chemical_formula_sum 'C13 H20 N8 O4 Zn2'
_chemical_formula_weight 483.11
_chemical_name_systematic
; 
 ? 
;
_space_group_IT_number 45
_symmetry_cell_setting orthorhombic
_symmetry_space_group_name_Hall 'I 2 -2c'
_symmetry_space_group_name_H-M 'I b a 2'
_atom_sites_solution_hydrogens geom
_atom_sites_solution_primary direct
_atom_sites_solution_secondary difmap
_audit_creation_method SHELXL-97
_cell_angle_alpha 90.00
_cell_angle_beta 90.00
_cell_angle_gamma 90.00
_cell_formula_units_Z 8
_cell_length_a 15.962(3)
_cell_length_b 24.972(5)
_cell_length_c 9.655(2)
_cell_measurement_temperature 123(2)
_cell_volume 3848.5(13)
_computing_cell_refinement 'SAINT-PLUS 6.0, Bruker AXS Inc.'
_computing_data_collection 'SMART for Windows NT, Bruker AXS Inc.'
_computing_data_reduction 'SAINT-PLUS 6.0, Bruker AXS Inc.'
_computing_structure_refinement 'SHELXL-97 (Sheldrick, 1997)'
_computing_structure_solution 'SHELXS-97 (Sheldrick, 1990)'
_diffrn_ambient_temperature 123(2)
_diffrn_measured_fraction_theta_full 0.998
_diffrn_measured_fraction_theta_max 0.998
_diffrn_measurement_device_type CCD
_diffrn_measurement_method '/w scan'
_diffrn_radiation_monochromator graphite
_diffrn_radiation_source 'fine-focus sealed tube'
_diffrn_radiation_type MoK\a
_diffrn_radiation_wavelength 0.71073
_diffrn_reflns_av_R_equivalents 0.0723
_diffrn_reflns_av_sigmaI/netI 0.0912
_diffrn_reflns_limit_h_max 18
_diffrn_reflns_limit_h_min -17
_diffrn_reflns_limit_k_max 29
_diffrn_reflns_limit_k_min -29
_diffrn_reflns_limit_l_max 11
_diffrn_reflns_limit_l_min -5
_diffrn_reflns_number 6373
_diffrn_reflns_theta_full 25.00
_diffrn_reflns_theta_max 25.00
_diffrn_reflns_theta_min 1.51
_exptl_absorpt_coefficient_mu 2.530
_exptl_absorpt_correction_T_max 0.9679
_exptl_absorpt_correction_T_min 0.7789
_exptl_absorpt_correction_type empirical
_exptl_absorpt_process_details SADABS
_exptl_crystal_colour colorless
_exptl_crystal_density_diffrn 1.668
_exptl_crystal_density_method 'not measured'
_exptl_crystal_description needle
_exptl_crystal_F_000 1968
_exptl_crystal_size_max 0.10
_exptl_crystal_size_mid 0.03
_exptl_crystal_size_min 0.01
_refine_diff_density_max 0.645
_refine_diff_density_min -0.559
_refine_diff_density_rms 0.184
_refine_ls_abs_structure_details 'Flack H D (1983), Acta Cryst. A39, 876-881'
_refine_ls_abs_structure_Flack 0.01(5)
_refine_ls_extinction_method none
_refine_ls_goodness_of_fit_ref 1.098
_refine_ls_hydrogen_treatment constr
_refine_ls_matrix_type full
_refine_ls_number_parameters 301
_refine_ls_number_reflns 2368
_refine_ls_number_restraints 79
_refine_ls_restrained_S_all 1.091
_refine_ls_R_factor_all 0.0829
_refine_ls_R_factor_gt 0.0511
_refine_ls_shift/su_max 0.000
_refine_ls_shift/su_mean 0.000
_refine_ls_structure_factor_coef Fsqd
_refine_ls_weighting_details 'calc w=1/[\s^2^(Fo^2^)+(0.0803P)^2^+0.0000P] where P=(Fo^2^+2Fc^2^)/3'
_refine_ls_weighting_scheme calc
_refine_ls_wR_factor_gt 0.1157
_refine_ls_wR_factor_ref 0.1562
_reflns_number_gt 1739
_reflns_number_total 2368
_reflns_threshold_expression >2sigma(I)
_cod_data_source_file cg800289c_si_001.cif
_cod_data_source_block 7
_cod_original_cell_volume 3848.3(14)
_cod_original_sg_symbol_H-M Iba2
_cod_database_code 4503692

loop_
_symmetry_equiv_pos_as_xyz
'x, y, z'
'-x, -y, z'
'x+1/2, -y+1/2, z'
'-x+1/2, y+1/2, z'
'x+1/2, y+1/2, z+1/2'
'-x+1/2, -y+1/2, z+1/2'
'x+1, -y+1, z+1/2'
'-x+1, y+1, z+1/2'

loop_
_atom_site_label
_atom_site_type_symbol
_atom_site_fract_x
_atom_site_fract_y
_atom_site_fract_z
_atom_site_U_iso_or_equiv
_atom_site_adp_type
_atom_site_occupancy
_atom_site_symmetry_multiplicity
_atom_site_calc_flag
_atom_site_refinement_flags
_atom_site_disorder_assembly
_atom_site_disorder_group
Zn1 Zn 0.38724(8) 0.37999(4) -0.47554(12) 0.0216(3) Uani 1 1 d . . .
Zn2 Zn 0.13843(9) 0.24620(5) -0.15829(15) 0.0357(4) Uani 1 1 d . . .
C1 C 0.4925(9) 0.3905(4) -0.7310(15) 0.023(3) Uani 1 1 d . . .
C2 C 0.4659(7) 0.3228(5) -0.8515(12) 0.029(3) Uani 1 1 d . . .
H2A H 0.4671 0.2969 -0.9236 0.034 Uiso 1 1 calc R A .
C3 C 0.2494(7) 0.3245(5) -0.3166(12) 0.031(3) Uani 1 1 d . . .
C4 C 0.2382(10) 0.2499(5) -0.4225(17) 0.044(4) Uani 1 1 d . . .
H4A H 0.2207 0.2147 -0.4457 0.053 Uiso 1 1 calc R A .
C5 C -0.0484(11) 0.6805(6) -0.0193(16) 0.059(5) Uani 1 1 d . . .
N1 N 0.4337(5) 0.3638(3) -0.6625(11) 0.0204(19) Uani 1 1 d . . .
N2 N 0.4156(6) 0.3196(4) -0.7425(11) 0.032(3) Uani 1 1 d . . .
N3 N 0.5150(6) 0.3667(3) -0.8494(9) 0.023(2) Uani 1 1 d U . .
N4 N 0.5258(6) 0.4366(3) -0.6821(11) 0.036(3) Uani 1 1 d . . .
H4B H 0.5086 0.4497 -0.6025 0.043 Uiso 1 1 calc R . .
H4C H 0.5647 0.4534 -0.7299 0.043 Uiso 1 1 calc R . .
N5 N 0.2099(6) 0.2763(4) -0.3105(11) 0.032(2) Uani 1 1 d . . .
N6 N 0.2992(6) 0.3261(4) -0.4286(10) 0.028(2) Uani 1 1 d . . .
N7 N 0.2920(6) 0.2771(4) -0.4965(12) 0.037(3) Uani 1 1 d . . .
N8 N 0.2417(6) 0.3635(5) -0.2254(11) 0.045(3) Uani 1 1 d . . .
H8A H 0.2705 0.3933 -0.2358 0.054 Uiso 1 1 calc R . .
H8B H 0.2078 0.3598 -0.1541 0.054 Uiso 1 1 calc R . .
O1 O -0.0349(6) 0.7251(4) -0.0741(12) 0.060(3) Uani 1 1 d . . .
O2 O -0.1164(8) 0.6572(5) -0.0324(14) 0.082(4) Uani 1 1 d U A .
C7 C 0.0381(9) 0.5999(7) 0.045(2) 0.073(5) Uani 1 1 d . . .
C12 C 0.3028(8) 0.5371(5) -0.4244(16) 0.046(4) Uani 1 1 d . . .
C6 C 0.019(3) 0.6548(16) 0.070(5) 0.093(6) Uani 0.50 1 d PU A 1
H6A H 0.0711 0.6757 0.0576 0.112 Uiso 0.50 1 calc PR A 1
H6B H 0.0018 0.6584 0.1676 0.112 Uiso 0.50 1 calc PR A 1
C8 C 0.0589(18) 0.5667(13) -0.084(3) 0.051(8) Uani 0.50 1 d P A 1
H8C H 0.0155 0.5720 -0.1560 0.061 Uiso 0.50 1 calc PR A 1
H8D H 0.0614 0.5282 -0.0603 0.061 Uiso 0.50 1 calc PR A 1
C9 C 0.1472(19) 0.5868(11) -0.138(4) 0.040(6) Uani 0.50 1 d PU A 1
H9A H 0.1895 0.5847 -0.0636 0.048 Uiso 0.50 1 calc PR A 1
H9B H 0.1434 0.6244 -0.1702 0.048 Uiso 0.50 1 calc PR A 1
C10 C 0.173(2) 0.5470(13) -0.269(4) 0.049(9) Uani 0.50 1 d PU A 1
H10A H 0.1777 0.5092 -0.2381 0.059 Uiso 0.50 1 calc PR A 1
H10B H 0.1324 0.5495 -0.3454 0.059 Uiso 0.50 1 calc PR A 1
C11 C 0.2586(15) 0.5691(9) -0.311(3) 0.033(6) Uani 0.50 1 d PU A 1
H11A H 0.2952 0.5703 -0.2286 0.039 Uiso 0.50 1 calc PR A 1
H11B H 0.2511 0.6064 -0.3442 0.039 Uiso 0.50 1 calc PR A 1
C13 C 0.3221(19) 0.4826(13) -0.406(3) 0.031(8) Uani 0.50 1 d PU A 1
O3 O 0.3123(9) 0.4633(6) -0.2877(18) 0.029(4) Uani 0.50 1 d PU A 1
O4 O 0.3551(11) 0.4568(8) -0.507(2) 0.029(4) Uani 0.50 1 d P A 1
H7A H -0.0099 0.5810 0.0818 0.034 Uiso 0.50 1 d PR A 1
H7B H 0.0831 0.5924 0.1068 0.034 Uiso 0.50 1 d PR A 1
H12A H 0.3536 0.5542 -0.4465 0.034 Uiso 0.50 1 d PR A 1
H12B H 0.2662 0.5398 -0.5074 0.034 Uiso 0.50 1 d PR A 1
C8' C 0.091(2) 0.6138(14) -0.092(4) 0.060(9) Uani 0.50 1 d PU A 2
H8'A H 0.0537 0.6281 -0.1649 0.072 Uiso 0.50 1 calc PR A 2
H8'B H 0.1340 0.6413 -0.0707 0.072 Uiso 0.50 1 calc PR A 2
C9' C 0.1323(18) 0.5641(11) -0.142(4) 0.040(6) Uani 0.50 1 d PU A 2
H9'A H 0.0888 0.5383 -0.1710 0.048 Uiso 0.50 1 calc PR A 2
H9'B H 0.1640 0.5478 -0.0642 0.048 Uiso 0.50 1 calc PR A 2
C10' C 0.1911(16) 0.5741(11) -0.261(3) 0.028(6) Uani 0.50 1 d PU A 2
H10C H 0.2312 0.6025 -0.2342 0.034 Uiso 0.50 1 calc PR A 2
H10D H 0.1584 0.5872 -0.3410 0.034 Uiso 0.50 1 calc PR A 2
C11' C 0.2394(18) 0.5248(11) -0.303(3) 0.045(7) Uani 0.50 1 d PU A 2
H11C H 0.1996 0.4967 -0.3339 0.054 Uiso 0.50 1 calc PR A 2
H11D H 0.2707 0.5108 -0.2226 0.054 Uiso 0.50 1 calc PR A 2
C13' C 0.3568(18) 0.4857(11) -0.437(3) 0.021(6) Uani 0.50 1 d PU A 2
O3' O 0.4355(9) 0.4899(5) -0.4599(18) 0.027(3) Uani 0.50 1 d P A 2
O4' O 0.3224(10) 0.4406(7) -0.433(2) 0.028(4) Uani 0.50 1 d P A 2
H7C H -0.0110 0.5793 0.0285 0.034 Uiso 0.50 1 d PR A 2
H7D H 0.0713 0.5845 0.1181 0.034 Uiso 0.50 1 d PR A 2
H12C H 0.3351 0.5680 -0.4058 0.034 Uiso 0.50 1 d PR A 2
H12D H 0.2723 0.5426 -0.5108 0.034 Uiso 0.50 1 d PR A 2
C6' C 0.0186(10) 0.6549(7) 0.070(2) 0.093(6) Uani 0.50 1 d PR A 2
H6'A H 0.0707 0.6760 0.0589 0.112 Uiso 0.50 1 calc PR A 2
H6'B H 0.0011 0.6584 0.1680 0.112 Uiso 0.50 1 calc PR A 2

loop_
_atom_site_aniso_label
_atom_site_aniso_U_11
_atom_site_aniso_U_22
_atom_site_aniso_U_33
_atom_site_aniso_U_23
_atom_site_aniso_U_13
_atom_site_aniso_U_12
Zn1 0.0252(6) 0.0301(6) 0.0095(6) -0.0004(6) 0.0006(8) -0.0076(5)
Zn2 0.0407(8) 0.0437(9) 0.0227(8) 0.0113(7) 0.0007(10) -0.0188(7)
C1 0.031(7) 0.026(6) 0.013(6) 0.006(6) -0.009(5) -0.001(6)
C2 0.035(7) 0.036(7) 0.015(7) -0.014(6) -0.002(6) -0.010(6)
C3 0.030(7) 0.054(8) 0.010(6) 0.010(6) 0.000(5) -0.022(6)
C4 0.057(10) 0.046(8) 0.029(9) -0.013(6) 0.009(8) -0.026(7)
C5 0.084(12) 0.053(9) 0.040(10) 0.002(7) -0.038(9) -0.017(9)
N1 0.026(5) 0.028(5) 0.008(4) 0.004(4) 0.007(5) -0.004(4)
N2 0.036(6) 0.035(6) 0.024(6) -0.019(5) 0.002(5) -0.011(5)
N3 0.033(5) 0.030(5) 0.005(5) 0.001(4) 0.004(4) 0.007(4)
N4 0.047(7) 0.030(5) 0.031(7) -0.013(5) 0.027(5) -0.018(4)
N5 0.034(6) 0.046(6) 0.017(6) 0.011(5) 0.005(5) -0.014(5)
N6 0.035(6) 0.034(5) 0.015(6) 0.002(4) 0.003(4) -0.017(4)
N7 0.043(6) 0.041(6) 0.028(7) -0.001(5) -0.001(6) -0.023(5)
N8 0.058(8) 0.049(7) 0.030(8) -0.011(5) 0.022(7) -0.028(5)
O1 0.071(8) 0.057(7) 0.054(8) 0.002(6) 0.002(6) -0.007(5)
O2 0.088(7) 0.091(7) 0.067(7) 0.005(6) -0.030(6) -0.027(6)
C7 0.038(8) 0.100(12) 0.080(15) -0.020(13) 0.000(10) -0.002(8)
C12 0.049(9) 0.040(8) 0.049(10) -0.010(7) 0.012(7) -0.006(6)
C6 0.104(10) 0.098(9) 0.077(10) 0.003(8) -0.036(8) -0.003(8)
C8 0.047(19) 0.08(2) 0.025(16) 0.005(16) 0.000(14) 0.015(17)
C9 0.034(7) 0.044(9) 0.043(7) 0.000(7) -0.001(6) 0.007(7)
C10 0.051(12) 0.044(11) 0.052(12) 0.000(9) 0.000(9) 0.004(9)
C11 0.033(9) 0.028(9) 0.037(10) -0.008(8) -0.004(8) 0.005(8)
C13 0.028(11) 0.030(11) 0.035(11) 0.005(9) -0.001(9) -0.001(9)
O3 0.022(7) 0.041(7) 0.022(7) 0.011(6) -0.002(6) 0.000(6)
O4 0.028(11) 0.029(10) 0.029(12) -0.002(10) -0.003(9) 0.005(8)
C8' 0.057(12) 0.070(12) 0.053(12) -0.003(9) -0.002(9) 0.011(9)
C9' 0.034(7) 0.044(9) 0.043(7) 0.000(7) -0.001(6) 0.007(7)
C10' 0.022(9) 0.039(10) 0.025(10) -0.008(8) -0.005(8) 0.001(8)
C11' 0.046(10) 0.048(10) 0.042(11) -0.002(9) 0.001(9) -0.010(8)
C13' 0.023(10) 0.021(9) 0.020(10) -0.001(8) 0.000(8) 0.003(8)
O3' 0.039(9) 0.028(8) 0.016(9) 0.011(8) 0.002(9) 0.000(6)
O4' 0.014(9) 0.028(11) 0.042(13) -0.005(9) -0.003(9) 0.007(7)
C6' 0.104(10) 0.098(9) 0.077(10) 0.003(8) -0.036(8) -0.003(8)

loop_
_atom_type_symbol
_atom_type_description
_atom_type_scat_dispersion_real
_atom_type_scat_dispersion_imag
_atom_type_scat_source
C C 0.0033 0.0016 'International Tables Vol C Tables 4.2.6.8 and 6.1.1.4'
H H 0.0000 0.0000 'International Tables Vol C Tables 4.2.6.8 and 6.1.1.4'
N N 0.0061 0.0033 'International Tables Vol C Tables 4.2.6.8 and 6.1.1.4'
O O 0.0106 0.0060 'International Tables Vol C Tables 4.2.6.8 and 6.1.1.4'
Zn Zn 0.2839 1.4301 'International Tables Vol C Tables 4.2.6.8 and 6.1.1.4'

loop_
_geom_angle_atom_site_label_1
_geom_angle_atom_site_label_2
_geom_angle_atom_site_label_3
_geom_angle
_geom_angle_site_symmetry_1
_geom_angle_site_symmetry_3
O4' Zn1 N1 124.6(7) . .
O4' Zn1 N6 96.0(6) . .
N1 Zn1 N6 109.3(4) . .
O4' Zn1 O4 28.7(6) . .
N1 Zn1 O4 98.8(6) . .
N6 Zn1 O4 119.8(6) . .
O4' Zn1 N3 115.3(6) . 8_545
N1 Zn1 N3 103.1(4) . 8_545
N6 Zn1 N3 107.3(4) . 8_545
O4 Zn1 N3 116.6(6) . 8_545
O1 Zn2 N7 104.4(4) 2_565 6
O1 Zn2 N5 129.9(5) 2_565 .
N7 Zn2 N5 111.4(4) 6 .
O1 Zn2 N2 95.9(4) 2_565 6
N7 Zn2 N2 108.3(4) 6 6
N5 Zn2 N2 104.6(4) . 6
N1 C1 N3 113.0(10) . .
N1 C1 N4 122.2(13) . .
N3 C1 N4 124.8(13) . .
N2 C2 N3 112.9(10) . .
N2 C2 H2A 123.6 . .
N3 C2 H2A 123.6 . .
N8 C3 N6 124.7(10) . .
N8 C3 N5 125.6(11) . .
N6 C3 N5 109.7(11) . .
N7 C4 N5 114.0(11) . .
N7 C4 H4A 123.0 . .
N5 C4 H4A 123.0 . .
O2 C5 O1 121.8(15) . .
O2 C5 C6 119(2) . .
O1 C5 C6 120(2) . .
O2 C5 C6' 118.6(15) . .
O1 C5 C6' 119.6(15) . .
C6 C5 C6' 0(2) . .
C1 N1 N2 105.7(10) . .
C1 N1 Zn1 127.7(8) . .
N2 N1 Zn1 126.4(7) . .
C2 N2 N1 105.7(9) . .
C2 N2 Zn2 128.7(8) . 6_554
N1 N2 Zn2 120.9(8) . 6_554
C1 N3 C2 102.6(10) . .
C1 N3 Zn1 130.8(9) . 8_544
C2 N3 Zn1 125.3(8) . 8_544
C1 N4 H4B 120.0 . .
C1 N4 H4C 120.0 . .
H4B N4 H4C 120.0 . .
C4 N5 C3 104.1(10) . .
C4 N5 Zn2 126.6(9) . .
C3 N5 Zn2 128.8(9) . .
C3 N6 N7 107.6(9) . .
C3 N6 Zn1 128.3(8) . .
N7 N6 Zn1 122.9(7) . .
C4 N7 N6 104.6(11) . .
C4 N7 Zn2 129.9(9) . 6_554
N6 N7 Zn2 125.2(7) . 6_554
C3 N8 H8A 120.0 . .
C3 N8 H8B 120.0 . .
H8A N8 H8B 120.0 . .
C5 O1 Zn2 110.6(10) . 2_565
C6 C7 C6' 0(3) . .
C6 C7 C8 135(3) . .
C6' C7 C8 135(2) . .
C6 C7 C8' 93(3) . .
C6' C7 C8' 92.8(19) . .
C8 C7 C8' 48.3(17) . .
C6 C7 H7A 103.7 . .
C6' C7 H7A 103.5 . .
C8 C7 H7A 102.0 . .
C8' C7 H7A 145.7 . .
C6 C7 H7B 104.3 . .
C6' C7 H7B 104.3 . .
C8 C7 H7B 103.8 . .
C8' C7 H7B 99.3 . .
H7A C7 H7B 105.5 . .
C6 C7 H7C 111.8 . .
C6' C7 H7C 111.7 . .
C8 C7 H7C 75.6 . .
C8' C7 H7C 114.6 . .
H7A C7 H7C 31.2 . .
H7B C7 H7C 128.1 . .
C6 C7 H7D 112.2 . .
C6' C7 H7D 112.1 . .
C8 C7 H7D 105.2 . .
C8' C7 H7D 113.5 . .
H7A C7 H7D 88.3 . .
H7B C7 H7D 17.5 . .
H7C C7 H7D 111.0 . .
C13 C12 C11 121(2) . .
C13 C12 C13' 24.2(13) . .
C11 C12 C13' 138.4(18) . .
C13 C12 C11' 81.8(19) . .
C11 C12 C11' 43.6(13) . .
C13' C12 C11' 104.8(17) . .
C13 C12 H12A 106.3 . .
C11 C12 H12A 108.8 . .
C13' C12 H12A 83.1 . .
C11' C12 H12A 144.1 . .
C13 C12 H12B 107.3 . .
C11 C12 H12B 105.6 . .
C13' C12 H12B 108.5 . .
C11' C12 H12B 103.5 . .
H12A C12 H12B 107.0 . .
C13 C12 H12C 130.3 . .
C11 C12 H12C 71.8 . .
C13' C12 H12C 112.9 . .
C11' C12 H12C 111.6 . .
H12A C12 H12C 37.2 . .
H12B C12 H12C 114.7 . .
C13 C12 H12D 110.8 . .
C11 C12 H12D 107.8 . .
C13' C12 H12D 109.0 . .
C11' C12 H12D 109.9 . .
H12A C12 H12D 99.9 . .
H12B C12 H12D 7.1 . .
H12C C12 H12D 108.6 . .
C7 C6 C5 118(3) . .
C7 C6 H6A 107.9 . .
C5 C6 H6A 107.9 . .
C7 C6 H6B 107.9 . .
C5 C6 H6B 107.9 . .
H6A C6 H6B 107.2 . .
C7 C8 C9 107(2) . .
C7 C8 H8C 110.3 . .
C9 C8 H8C 110.3 . .
C7 C8 H8D 110.3 . .
C9 C8 H8D 110.3 . .
H8C C8 H8D 108.6 . .
C7 C8 H7C 35.4 . .
C9 C8 H7C 142.0 . .
H8C C8 H7C 87.9 . .
H8D C8 H7C 93.6 . .
C8 C9 C10 107(2) . .
C8 C9 H9A 110.4 . .
C10 C9 H9A 110.4 . .
C8 C9 H9B 110.4 . .
C10 C9 H9B 110.4 . .
H9A C9 H9B 108.6 . .
C11 C10 C9 102(2) . .
C11 C10 H10A 111.3 . .
C9 C10 H10A 111.3 . .
C11 C10 H10B 111.3 . .
C9 C10 H10B 111.3 . .
H10A C10 H10B 109.2 . .
C10 C11 C12 115(2) . .
C10 C11 H11A 108.6 . .
C12 C11 H11A 108.6 . .
C10 C11 H11B 108.6 . .
C12 C11 H11B 108.6 . .
H11A C11 H11B 107.6 . .
C10 C11 H12C 150.4 . .
C12 C11 H12C 36.1 . .
H11A C11 H12C 90.6 . .
H11B C11 H12C 85.5 . .
O3 C13 O4 123(3) . .
O3 C13 C12 118(3) . .
O4 C13 C12 119(3) . .
C13 O4 Zn1 118(2) . .
C9' C8' C7 109(3) . .
C9' C8' H8'A 110.0 . .
C7 C8' H8'A 110.0 . .
C9' C8' H8'B 110.0 . .
C7 C8' H8'B 110.0 . .
H8'A C8' H8'B 108.4 . .
C8' C9' C10' 113(3) . .
C8' C9' H9'A 109.1 . .
C10' C9' H9'A 109.1 . .
C8' C9' H9'B 109.1 . .
C10' C9' H9'B 109.1 . .
H9'A C9' H9'B 107.8 . .
C9' C10' C11' 113(2) . .
C9' C10' H10C 109.0 . .
C11' C10' H10C 109.0 . .
C9' C10' H10D 109.0 . .
C11' C10' H10D 109.0 . .
H10C C10' H10D 107.8 . .
C10' C11' C12 112(2) . .
C10' C11' H11C 109.3 . .
C12 C11' H11C 109.3 . .
C10' C11' H11D 109.3 . .
C12 C11' H11D 109.3 . .
H11C C11' H11D 107.9 . .
O4' C13' O3' 121(3) . .
O4' C13' C12 120(2) . .
O3' C13' C12 119(2) . .
C13' O4' Zn1 118(2) . .
C7 C6' C5 117.5(14) . .
C7 C6' H6'A 107.9 . .
C5 C6' H6'A 107.9 . .
C7 C6' H6'B 107.9 . .
C5 C6' H6'B 107.9 . .
H6'A C6' H6'B 107.2 . .

loop_
_geom_bond_atom_site_label_1
_geom_bond_atom_site_label_2
_geom_bond_distance
_geom_bond_site_symmetry_2
Zn1 O4' 1.880(17) .
Zn1 N1 1.993(10) .
Zn1 N6 1.997(9) .
Zn1 O4 2.008(18) .
Zn1 N3 2.008(9) 8_545
Zn2 O1 1.976(11) 2_565
Zn2 N7 2.002(11) 6
Zn2 N5 2.007(10) .
Zn2 N2 2.027(11) 6
C1 N1 1.328(17) .
C1 N3 1.338(17) .
C1 N4 1.352(14) .
C2 N2 1.325(15) .
C2 N3 1.347(14) .
C2 H2A 0.9500 .
C3 N8 1.319(15) .
C3 N6 1.343(15) .
C3 N5 1.359(15) .
C4 N7 1.307(18) .
C4 N5 1.344(19) .
C4 H4A 0.9500 .
C5 O2 1.238(17) .
C5 O1 1.251(17) .
C5 C6 1.52(4) .
C5 C6' 1.52(2) .
N1 N2 1.377(13) .
N2 Zn2 2.027(11) 6_554
N3 Zn1 2.008(9) 8_544
N4 H4B 0.8800 .
N4 H4C 0.8800 .
N6 N7 1.395(13) .
N7 Zn2 2.002(11) 6_554
N8 H8A 0.8800 .
N8 H8B 0.8800 .
O1 Zn2 1.976(11) 2_565
C7 C6 1.42(4) .
C7 C6' 1.43(2) .
C7 C8 1.53(3) .
C7 C8' 1.61(4) .
C7 H7A 0.9670 .
C7 H7B 0.9542 .
C7 H7C 0.9506 .
C7 H7D 0.9646 .
C12 C13 1.41(3) .
C12 C11 1.53(3) .
C12 C13' 1.55(3) .
C12 C11' 1.58(3) .
C12 H12A 0.9400 .
C12 H12B 0.9947 .
C12 H12C 0.9462 .
C12 H12D 0.9768 .
C6 H6A 0.9900 .
C6 H6B 0.9900 .
C8 C9 1.59(4) .
C8 H8C 0.9900 .
C8 H8D 0.9900 .
C8 H7C 1.5881 .
C9 C10 1.66(5) .
C9 H9A 0.9900 .
C9 H9B 0.9900 .
C10 C11 1.53(4) .
C10 H10A 0.9900 .
C10 H10B 0.9900 .
C11 H11A 0.9900 .
C11 H11B 0.9900 .
C11 H12C 1.5242 .
C13 O3 1.25(3) .
C13 O4 1.28(4) .
C8' C9' 1.48(4) .
C8' H8'A 0.9900 .
C8' H8'B 0.9900 .
C9' C10' 1.50(4) .
C9' H9'A 0.9900 .
C9' H9'B 0.9900 .
C10' C11' 1.51(4) .
C10' H10C 0.9900 .
C10' H10D 0.9900 .
C11' H11C 0.9900 .
C11' H11D 0.9900 .
C13' O4' 1.25(3) .
C13' O3' 1.28(3) .
C6' H6'A 0.9900 .
C6' H6'B 0.9900 .
